data_2103602
loop_
_publ_author_name
'Hardie, Michaele J.'
'Martin, Anthony'
'Pinkerton, A. Alan'
'Zhurova, Elizabeth A.'

_publ_section_title
;
 Anisotropic thermal expansion of potassium dinitramide: a
 variable-temperature crystallographic study
;
_journal_issue 2
_journal_name_full 'Acta Crystallographica Section B'
_journal_page_first 113
_journal_page_last 118
_journal_paper_doi 10.1107/S0108768100018887
_journal_volume 57
_journal_year 2001
_chemical_formula_structural 'K N3 O4'
_chemical_formula_sum 'K N3 O4'
_chemical_formula_weight 145.13
_chemical_name_common 'potassium dinitramide'
_chemical_name_systematic
;
 ?
;
_space_group_IT_number 14
_symmetry_cell_setting monoclinic
_symmetry_space_group_name_Hall '-P 2yn'
_symmetry_space_group_name_H-M 'P 1 21/n 1'
_audit_creation_method SHELXL
_cell_angle_alpha 90.00
_cell_angle_beta 97.8900(10)
_cell_angle_gamma 90.00
_cell_formula_units_Z 4
_cell_length_a 6.6010(3)
_cell_length_b 9.1253(5)
_cell_length_c 7.1657(4)
_cell_measurement_reflns_used 2857
_cell_measurement_temperature 150.0(10)
_cell_measurement_theta_max 28.27
_cell_measurement_theta_min 5.04
_cell_volume 427.55(4)
_computing_cell_refinement 'Siemens SAINT'
_computing_data_collection 'Siemens SMART'
_computing_data_reduction 'Siemens SAINT'
_computing_molecular_graphics 'Siemens SHELXTL'
_computing_publication_material 'Siemens SHELXTL and the Toledo cifomatic'
_computing_structure_refinement 'SHELXL-93 (Sheldrick, 1993)'
_computing_structure_solution 'SHELXS-86 (Sheldrick, 1990)'
_diffrn_ambient_temperature 150.0(10)
_diffrn_measurement_device Platform
_diffrn_measurement_method '\w scans'
_diffrn_radiation_monochromator graphite
_diffrn_radiation_source 'Sealed Tube'
_diffrn_radiation_type MoK\a
_diffrn_radiation_wavelength .71073
_diffrn_reflns_av_R_equivalents .0402
_diffrn_reflns_av_sigmaI/netI .0419
_diffrn_reflns_limit_h_max 8
_diffrn_reflns_limit_h_min -7
_diffrn_reflns_limit_k_max 12
_diffrn_reflns_limit_k_min -12
_diffrn_reflns_limit_l_max 8
_diffrn_reflns_limit_l_min -9
_diffrn_reflns_number 3517
_diffrn_reflns_theta_max 28.28
_diffrn_reflns_theta_min 3.64
_exptl_absorpt_coefficient_mu 1.159
_exptl_absorpt_correction_T_max .990360
_exptl_absorpt_correction_T_min .780069
_exptl_absorpt_correction_type 'Empirical: Multipole Expansion (Blessing, 1995)'
_exptl_crystal_density_diffrn 2.255
_exptl_crystal_F_000 288
_exptl_crystal_size_max .34
_exptl_crystal_size_mid .14
_exptl_crystal_size_min .08
_refine_diff_density_max .363
_refine_diff_density_min -.386
_refine_ls_extinction_method none
_refine_ls_goodness_of_fit_all 1.039
_refine_ls_goodness_of_fit_obs 1.084
_refine_ls_matrix_type full
_refine_ls_number_parameters 73
_refine_ls_number_reflns 1046
_refine_ls_number_restraints 0
_refine_ls_restrained_S_all 1.039
_refine_ls_restrained_S_obs 1.084
_refine_ls_R_factor_all .0356
_refine_ls_R_factor_obs .0302
_refine_ls_shift/esd_max .000
_refine_ls_shift/esd_mean .000
_refine_ls_structure_factor_coef Fsqd
_refine_ls_weighting_details 'w=1/[\s^2^(Fo^2^)+(0.0401P)^2^+0.0000P] where P=(Fo^2^+2Fc^2^)/3'
_refine_ls_weighting_scheme calc
_refine_ls_wR_factor_all .0717
_refine_ls_wR_factor_obs .0697
_reflns_number_observed 917
_reflns_number_total 1046
_reflns_observed_criterion >2sigma(I)
_cod_data_source_file br0101.cif
_cod_data_source_block kdn150
_cod_depositor_comments
;
The following automatic conversions were performed:
'_symmetry_cell_setting' value 'Monoclinic' changed to 'monoclinic'
according to '/home/saulius/struct/CIF-dictionaries/cif_core.dic'
dictionary named 'cif_core.dic' version 2.4.1 from 2010-06-29.

Automatic conversion script
Id: cif_fix_enum 1527 2010-12-29 10:47:43Z saulius 

The following automatic conversions were performed:

'_symmetry_cell_setting' value 'Monoclinic' changed to 'monoclinic'
according to /home/saulius/struct/CIF-dictionaries/cif_core.dic
dictionary named 'cif_core.dic' version 2.4.1 from 2010-06-29.

Automatic conversion script
Id: cif_fix_values 1715 2011-07-08 13:25:40Z adriana 

The following automatic conversions were performed:

'_refine_ls_weighting_scheme' value 'calc
w=1/[\s^2^(Fo^2^)+(0.0401P)^2^+0.0000P] where P=(Fo^2^+2Fc^2^)/3' was
changed to 'calc'. New tag '_refine_ls_weighting_details' was
created. The value of the new tag was set to
'w=1/[\s^2^(Fo^2^)+(0.0401P)^2^+0.0000P] where P=(Fo^2^+2Fc^2^)/3'.

Automatic conversion script
Id: cif_fix_values 3143 2015-03-26 13:38:13Z robertas 
;
_cod_original_sg_symbol_H-M 'P21/n  '
_cod_database_code 2103602
_cod_database_fobs_code 2103602

loop_
_symmetry_equiv_pos_as_xyz
'x, y, z'
'-x+1/2, y+1/2, -z+1/2'
'-x, -y, -z'
'x-1/2, -y-1/2, z-1/2'

loop_
_atom_site_aniso_label
_atom_site_aniso_U_11
_atom_site_aniso_U_22
_atom_site_aniso_U_33
_atom_site_aniso_U_12
_atom_site_aniso_U_13
_atom_site_aniso_U_23
K1 .0148(2) .0202(2) .0133(2) -.00209(11) .00379(13) .00038(10)
O4 .0172(6) .0290(6) .0120(5) .0023(4) .0058(4) .0011(4)
O2 .0219(6) .0203(6) .0198(6) -.0019(4) .0023(4) .0065(4)
N2 .0160(6) .0147(6) .0149(6) .0003(4) .0023(5) -.0021(4)
O1 .0126(6) .0268(6) .0264(6) .0039(4) .0029(5) -.0024(4)
N1 .0150(7) .0185(6) .0160(6) .0044(5) .0050(5) .0030(5)
N3 .0136(6) .0138(6) .0124(6) -.0014(4) .0035(5) -.0006(4)
O3 .0178(6) .0224(6) .0127(5) .0036(4) .0000(4) .0014(4)

loop_
_atom_site_label
_atom_site_fract_x
_atom_site_fract_y
_atom_site_fract_z
_atom_site_U_iso_or_equiv
_atom_site_thermal_displace_type
_atom_site_calc_flag
_atom_site_occupancy
_atom_site_type_symbol
K1 .85986(5) .34296(3) .83151(4) .01590(13) Uani d 1 K
O4 1.0097(2) .34379(12) 1.2150(2) .0190(3) Uani d 1 O
O2 .7268(2) .53839(12) 1.1558(2) .0207(3) Uani d 1 O
N2 .6489(2) .46223(13) 1.2683(2) .0152(3) Uani d 1 N
O1 .4639(2) .46152(13) 1.2799(2) .0219(3) Uani d 1 O
N1 .7594(2) .37658(14) 1.4071(2) .0163(3) Uani d 1 N
N3 .9499(2) .34079(12) 1.3713(2) .0131(3) Uani d 1 N
O3 1.0620(2) .29468(12) 1.51298(14) .0178(2) Uani d 1 O

loop_
_atom_type_symbol
_atom_type_description
_atom_type_scat_dispersion_real
_atom_type_scat_dispersion_imag
_atom_type_scat_source
N N .0061 .0033 'International Tables Vol C Tables 4.2.6.8 and 6.1.1.4'
O O .0106 .0060 'International Tables Vol C Tables 4.2.6.8 and 6.1.1.4'
K K .2009 .2494 'International Tables Vol C Tables 4.2.6.8 and 6.1.1.4'

loop_
_geom_angle_atom_site_label_1
_geom_angle_atom_site_label_2
_geom_angle_atom_site_label_3
_geom_angle_site_symmetry_1
_geom_angle_site_symmetry_3
_geom_angle
O4 K1 O3 . 4_565 73.76(3)
O4 K1 O1 . 3_667 115.49(3)
O3 K1 O1 4_565 3_667 82.06(3)
O4 K1 O3 . 1_554 130.67(3)
O3 K1 O3 4_565 1_554 138.01(2)
O1 K1 O3 3_667 1_554 107.07(3)
O4 K1 O1 . 4_665 94.03(3)
O3 K1 O1 4_565 4_665 79.80(3)
O1 K1 O1 3_667 4_665 139.09(2)
O3 K1 O1 1_554 4_665 66.54(3)
O4 K1 O4 . 4_565 116.48(3)
O3 K1 O4 4_565 4_565 44.55(3)
O1 K1 O4 3_667 4_565 75.33(3)
O3 K1 O4 1_554 4_565 96.99(3)
O1 K1 O4 4_665 4_565 66.00(3)
O4 K1 O2 . 3_767 76.42(3)
O3 K1 O2 4_565 3_767 149.68(3)
O1 K1 O2 3_667 3_767 116.29(3)
O3 K1 O2 1_554 3_767 62.75(3)
O1 K1 O2 4_665 3_767 97.04(3)
O4 K1 O2 4_565 3_767 158.35(4)
O4 K1 O4 . 3_767 92.19(3)
O3 K1 O4 4_565 3_767 134.89(3)
O1 K1 O4 3_667 3_767 65.48(3)
O3 K1 O4 1_554 3_767 83.41(3)
O1 K1 O4 4_665 3_767 144.90(3)
O4 K1 O4 4_565 3_767 138.86(2)
O2 K1 O4 3_767 3_767 51.22(3)
O4 K1 N1 . 1_554 170.04(4)
O3 K1 N1 4_565 1_554 116.08(3)
O1 K1 N1 3_667 1_554 66.37(3)
O3 K1 N1 1_554 1_554 43.21(3)
O1 K1 N1 4_665 1_554 89.54(3)
O4 K1 N1 4_565 1_554 73.46(3)
O2 K1 N1 3_767 1_554 93.92(3)
O4 K1 N1 3_767 1_554 79.64(3)
O4 K1 O2 . . 50.84(3)
O3 K1 O2 4_565 . 68.07(3)
O1 K1 O2 3_667 . 64.67(3)
O3 K1 O2 1_554 . 153.25(3)
O1 K1 O2 4_665 . 137.09(3)
O4 K1 O2 4_565 . 104.67(3)
O2 K1 O2 3_767 . 96.93(3)
O4 K1 O2 3_767 . 69.97(3)
N1 K1 O2 1_554 . 129.57(3)
O4 K1 N3 . 4_565 95.89(3)
O3 K1 N3 4_565 4_565 22.40(3)
O1 K1 N3 3_667 4_565 75.01(3)
O3 K1 N3 1_554 4_565 118.92(3)
O1 K1 N3 4_665 4_565 74.31(3)
O4 K1 N3 4_565 4_565 22.49(3)
O2 K1 N3 3_767 4_565 168.19(3)
O4 K1 N3 3_767 4_565 139.20(3)
N1 K1 N3 1_554 4_565 94.03(3)
O2 K1 N3 . 4_565 84.66(3)
O4 K1 N1 . 4_665 70.88(3)
O3 K1 N1 4_565 4_665 104.36(3)
O1 K1 N1 3_667 4_665 172.33(4)
O3 K1 N1 1_554 4_665 65.36(3)
O1 K1 N1 4_665 4_665 40.55(3)
O4 K1 N1 4_565 4_665 106.15(3)
O2 K1 N1 3_767 4_665 59.88(3)
O4 K1 N1 3_767 4_665 111.09(3)
N1 K1 N1 1_554 4_665 106.60(4)
O2 K1 N1 . 4_665 121.39(3)
N3 K1 N1 4_565 4_665 109.34(3)
N3 O4 K1 . . 140.99(9)
N3 O4 K1 . 4_666 93.85(8)
K1 O4 K1 . 4_666 116.27(4)
N3 O4 K1 . 3_767 104.61(8)
K1 O4 K1 . 3_767 87.81(3)
K1 O4 K1 4_666 3_767 111.12(4)
N2 O2 K1 . 3_767 131.39(9)
N2 O2 K1 . . 110.38(8)
K1 O2 K1 3_767 . 83.07(3)
O2 N2 O1 . . 123.59(12)
O2 N2 N1 . . 124.15(13)
O1 N2 N1 . . 112.06(12)
O2 N2 K1 . 4_566 146.43(9)
O1 N2 K1 . 4_566 54.26(7)
N1 N2 K1 . 4_566 72.34(8)
N2 O1 K1 . 3_667 134.18(9)
N2 O1 K1 . 4_566 105.50(8)
K1 O1 K1 3_667 4_566 117.40(4)
N3 N1 N2 . . 114.12(11)
N3 N1 K1 . 1_556 94.83(8)
N2 N1 K1 . 1_556 142.55(9)
N3 N1 K1 . 4_566 124.31(9)
N2 N1 K1 . 4_566 83.97(8)
K1 N1 K1 1_556 4_566 99.38(4)
O4 N3 O3 . . 121.17(12)
O4 N3 N1 . . 125.77(12)
O3 N3 N1 . . 112.94(12)
O4 N3 K1 . 4_666 63.66(7)
O3 N3 K1 . 4_666 58.99(7)
N1 N3 K1 . 4_666 161.99(9)
O4 N3 K1 . 1_556 171.30(9)
O3 N3 K1 . 1_556 51.68(7)
N1 N3 K1 . 1_556 61.95(7)
K1 N3 K1 4_666 1_556 110.22(3)
N3 O3 K1 . 4_666 98.61(8)
N3 O3 K1 . 1_556 108.15(8)
K1 O3 K1 4_666 1_556 151.99(4)

loop_
_geom_bond_atom_site_label_1
_geom_bond_atom_site_label_2
_geom_bond_site_symmetry_2
_geom_bond_distance
K1 O4 . 2.7900(12)
K1 O3 4_565 2.7991(11)
K1 O1 3_667 2.8139(12)
K1 O3 1_554 2.8321(11)
K1 O1 4_665 2.8979(12)
K1 O4 4_565 2.9006(12)
K1 O2 3_767 2.9250(12)
K1 O4 3_767 3.0170(12)
K1 N1 1_554 3.0381(13)
K1 O2 . 3.1480(12)
K1 N3 4_565 3.2292(13)
K1 N1 4_665 3.2968(13)
O4 N3 . 1.238(2)
O4 K1 4_666 2.9006(11)
O4 K1 3_767 3.0170(12)
O2 N2 . 1.230(2)
O2 K1 3_767 2.9250(12)
N2 O1 . 1.236(2)
N2 N1 . 1.390(2)
N2 K1 4_566 3.4406(13)
O1 K1 3_667 2.8140(12)
O1 K1 4_566 2.8979(12)
N1 N3 . 1.357(2)
N1 K1 1_556 3.0380(13)
N1 K1 4_566 3.2968(13)
N3 O3 . 1.245(2)
N3 K1 4_666 3.2293(13)
N3 K1 1_556 3.4303(13)
O3 K1 4_666 2.7992(11)
O3 K1 1_556 2.8321(11)
